data_7228094
loop_
_publ_author_name
'Liu, Zhi-Wen'
'Tang, Ben-Qin'
'Zhang, Qing-Hua'
'Wang, Wen-Jing'
'Huang, Xiao-Jun'
'Zhang, Jian'
'Shi, Lei'
'Zhang, Xiao-Qi'
'Ye, Wen-Cai'

_publ_section_title
;
 Ervaoffines E--G, three iboga-type alkaloids featuring ring C cleavage
 and rearrangement from Ervatamia officinalis
;
_journal_issue 35
_journal_name_full 'RSC Adv.'
_journal_page_first 21883
_journal_paper_doi 10.1039/C7RA03411C
_journal_volume 7
_journal_year 2017
_chemical_absolute_configuration ad
_chemical_formula_moiety 'C19 H24 N2 O2'
_chemical_formula_sum 'C19 H24 N2 O2'
_chemical_formula_weight 312.40
_space_group_crystal_system orthorhombic
_space_group_IT_number 19
_space_group_name_Hall 'P 2ac 2ab'
_space_group_name_H-M_alt 'P 21 21 21'
_symmetry_space_group_name_Hall 'P 2ac 2ab'
_symmetry_space_group_name_H-M 'P 21 21 21'
_atom_sites_solution_hydrogens geom
_atom_sites_solution_primary direct
_audit_creation_date 2017-01-19
_audit_creation_method
;
Olex2 1.2
(compiled 2017.01.04 svn.r3372 for OlexSys, GUI svn.r5292)
;
_audit_update_record
;
2017-01-21 deposited with the CCDC.
2017-04-12 downloaded from the CCDC.
;
_cell_angle_alpha 90
_cell_angle_beta 90
_cell_angle_gamma 90
_cell_formula_units_Z 4
_cell_length_a 7.00418(8)
_cell_length_b 15.07922(14)
_cell_length_c 15.68796(17)
_cell_measurement_reflns_used 11390
_cell_measurement_temperature 100.01(10)
_cell_measurement_theta_max 73.5140
_cell_measurement_theta_min 4.0510
_cell_volume 1656.92(3)
_computing_cell_refinement 'CrysAlisPro 1.171.38.43f (Rigaku OD, 2015)'
_computing_data_collection 'CrysAlisPro 1.171.38.43f (Rigaku OD, 2015)'
_computing_data_reduction 'CrysAlisPro 1.171.38.43f (Rigaku OD, 2015)'
_computing_molecular_graphics 'Olex2 (Dolomanov et al., 2009)'
_computing_publication_material 'Olex2 (Dolomanov et al., 2009)'
_computing_structure_refinement 'XL (Sheldrick, 2008)'
_computing_structure_solution 'XS (Sheldrick, 2008)'
_diffrn_ambient_environment N~2~
_diffrn_ambient_temperature 100.01(10)
_diffrn_detector 'CCD plate'
_diffrn_detector_area_resol_mean 5.2684
_diffrn_detector_type AtlasS2
_diffrn_measured_fraction_theta_full 1.000
_diffrn_measured_fraction_theta_max 0.995
_diffrn_measurement_details
;
List of Runs (angles in degrees, time in seconds):

  # Type    Start    End  Width  t~exp~   \w     \q     \k     \f   Frames
#--------------------------------------------------------------------------
  1  \w   -129.00  47.00   1.00    1.00    --  -40.98   0.00-180.00  176
  2  \w     23.00  97.00   1.00    1.00    --   40.98-125.00-180.00   74
  3  \w     78.00 178.00   1.00    1.00    --  106.95  61.00-150.00  100
  4  \w     96.00 178.00   1.00    1.00    --  106.95 122.00 170.00   82
  5  \w     81.00 178.00   1.00    1.00    --  106.95  45.00 -30.00   97
  6  \w     24.00 109.00   1.00    1.00    --  106.95 -94.00 120.00   85
  7  \w     94.00 178.00   1.00    1.00    --  106.95 125.00  90.00   84
  8  \w     74.00 178.00   1.00    1.00    --  106.95  77.00 150.00  104
  9  \w   -115.00 -17.00   1.00    1.00    --  -40.98 -37.00  60.00   98
 10  \w      8.00 117.00   1.00    1.00    --   40.98  77.00   0.00  109
 11  \w     74.00 178.00   1.00    1.00    --  106.95  77.00  30.00  104
 12  \w     78.00 178.00   1.00    1.00    --  106.95  61.00 -90.00  100
 13  \w     24.00 109.00   1.00    1.00    --  106.95 -94.00-150.00   85
 14  \w     78.00 178.00   1.00    1.00    --  106.95  61.00  90.00  100
 15  \w   -117.00  -8.00   1.00    1.00    --  -40.98 -77.00-180.00  109
 16  \w      1.00  82.00   1.00    1.00    --   40.98 -99.00 -60.00   81
;
_diffrn_measurement_device 'four-circle diffractometer'
_diffrn_measurement_device_type 'SuperNova, Dual, Cu at zero, AtlasS2'
_diffrn_measurement_method '\w scans'
_diffrn_orient_matrix_type 'CrysAlisPro convention (1999,Acta A55,543-557)'
_diffrn_orient_matrix_UB_11 -0.0832654000
_diffrn_orient_matrix_UB_12 -0.0644255000
_diffrn_orient_matrix_UB_13 0.0666104000
_diffrn_orient_matrix_UB_21 -0.0912750000
_diffrn_orient_matrix_UB_22 0.0786755000
_diffrn_orient_matrix_UB_23 0.0475499000
_diffrn_orient_matrix_UB_31 -0.1819178000
_diffrn_orient_matrix_UB_32 -0.0099982000
_diffrn_orient_matrix_UB_33 -0.0542821000
_diffrn_radiation_monochromator mirror
_diffrn_radiation_probe x-ray
_diffrn_radiation_type CuK\a
_diffrn_radiation_wavelength 1.54184
_diffrn_reflns_av_R_equivalents 0.0316
_diffrn_reflns_av_unetI/netI 0.0210
_diffrn_reflns_Laue_measured_fraction_full 1.000
_diffrn_reflns_Laue_measured_fraction_max 0.995
_diffrn_reflns_limit_h_max 8
_diffrn_reflns_limit_h_min -8
_diffrn_reflns_limit_k_max 18
_diffrn_reflns_limit_k_min -18
_diffrn_reflns_limit_l_max 19
_diffrn_reflns_limit_l_min -19
_diffrn_reflns_number 15731
_diffrn_reflns_point_group_measured_fraction_full 1.000
_diffrn_reflns_point_group_measured_fraction_max 0.990
_diffrn_reflns_theta_full 67.684
_diffrn_reflns_theta_max 73.682
_diffrn_reflns_theta_min 4.066
_diffrn_source 'micro-focus sealed X-ray tube'
_diffrn_source_type 'SuperNova (Cu) X-ray Source'
_exptl_absorpt_coefficient_mu 0.646
_exptl_absorpt_correction_T_max 1.00000
_exptl_absorpt_correction_T_min 0.64558
_exptl_absorpt_correction_type multi-scan
_exptl_absorpt_process_details
;
CrysAlisPro 1.171.38.43f (Rigaku Oxford Diffraction, 2015)
Empirical absorption correction using spherical harmonics,
 implemented in SCALE3 ABSPACK scaling algorithm.
;
_exptl_crystal_colour colourless
_exptl_crystal_colour_primary colourless
_exptl_crystal_density_diffrn 1.252
_exptl_crystal_description block
_exptl_crystal_F_000 672
_exptl_crystal_size_max 0.3
_exptl_crystal_size_mid 0.2
_exptl_crystal_size_min 0.2
_refine_diff_density_max 0.145
_refine_diff_density_min -0.228
_refine_diff_density_rms 0.044
_refine_ls_abs_structure_details
;
 Flack x determined using 1343 quotients [(I+)-(I-)]/[(I+)+(I-)]
 (Parsons, Flack and Wagner, Acta Cryst. B69 (2013) 249-259).
;
_refine_ls_abs_structure_Flack 0.00(7)
_refine_ls_extinction_method none
_refine_ls_goodness_of_fit_ref 1.044
_refine_ls_hydrogen_treatment constr
_refine_ls_matrix_type full
_refine_ls_number_parameters 210
_refine_ls_number_reflns 3321
_refine_ls_number_restraints 0
_refine_ls_restrained_S_all 1.044
_refine_ls_R_factor_all 0.0309
_refine_ls_R_factor_gt 0.0302
_refine_ls_shift/su_max 0.000
_refine_ls_shift/su_mean 0.000
_refine_ls_structure_factor_coef Fsqd
_refine_ls_weighting_details 'w=1/[\s^2^(Fo^2^)+(0.0440P)^2^+0.2910P] where P=(Fo^2^+2Fc^2^)/3'
_refine_ls_weighting_scheme calc
_refine_ls_wR_factor_gt 0.0760
_refine_ls_wR_factor_ref 0.0769
_reflns_Friedel_coverage 0.719
_reflns_Friedel_fraction_full 1.000
_reflns_Friedel_fraction_max 0.984
_reflns_number_gt 3249
_reflns_number_total 3321
_reflns_threshold_expression 'I > 2\s(I)'
_cod_data_source_file c7ra03411c2.cif
_cod_data_source_block e0_6
_cod_original_cell_volume 1656.93(3)
_cod_database_code 7228094
_shelx_shelxl_version_number 2016/4
_shelx_space_group_comment
;
The symmetry employed for this shelxl refinement is uniquely defined
by the following loop, which should always be used as a source of
symmetry information in preference to the above space-group names.
They are only intended as comments.
;
_reflns_odcompleteness_completeness 99.89
_reflns_odcompleteness_iscentric 1
_reflns_odcompleteness_theta 66.97
_olex2_refinement_description
;
1. Fixed Uiso
 At 1.2 times of:
  All C(H) groups, All C(H,H) groups, All N(H) groups
 At 1.5 times of:
  All C(H,H,H) groups
2.a Ternary CH refined with riding coordinates:
 C14(H14), C16(H16), C20(H20), C21(H21)
2.b Secondary CH2 refined with riding coordinates:
 C3(H3A,H3B), C15(H15A,H15B), C17(H17A,H17B), C19(H19A,H19B)
2.c Aromatic/amide H refined with riding coordinates:
 N1(H1), C5(H5), C7(H7), C9(H9), C11(H11), C12(H12)
2.d Idealised Me refined as rotating group:
 C18(H18A,H18B,H18C), C22(H22A,H22B,H22C)
;
_olex2_submission_special_instructions 'No special instructions were received'
_oxdiff_exptl_absorpt_empirical_details
;
Empirical correction (ABSPACK) includes:
- Absorption correction using spherical harmonics
- Frame scaling
;
_oxdiff_exptl_absorpt_empirical_full_max 1.453
_oxdiff_exptl_absorpt_empirical_full_min 0.607

loop_
_space_group_symop_operation_xyz
'x, y, z'
'-x+1/2, -y, z+1/2'
'x+1/2, -y+1/2, -z'
'-x, y+1/2, -z+1/2'

loop_
_atom_site_label
_atom_site_type_symbol
_atom_site_fract_x
_atom_site_fract_y
_atom_site_fract_z
_atom_site_U_iso_or_equiv
_atom_site_adp_type
_atom_site_occupancy
_atom_site_site_symmetry_order
_atom_site_calc_flag
_atom_site_refinement_flags_posn
O1 O 0.52112(19) -0.00174(9) 0.93292(9) 0.0320(3) Uani 1 1 d .
O2 O 0.04429(18) 0.34091(7) 0.68060(7) 0.0223(3) Uani 1 1 d .
N1 N -0.1478(2) 0.10958(9) 0.93733(8) 0.0176(3) Uani 1 1 d .
H1 H -0.241721 0.073512 0.943981 0.021 Uiso 1 1 calc R
N4 N 0.2863(2) -0.01955(9) 1.03140(9) 0.0184(3) Uani 1 1 d .
C2 C -0.0025(2) 0.12338(10) 0.99522(10) 0.0173(3) Uani 1 1 d .
C3 C 0.4063(3) 0.00781(12) 1.10389(11) 0.0246(4) Uani 1 1 d .
H3A H 0.484906 0.058157 1.088120 0.030 Uiso 1 1 calc R
H3B H 0.489325 -0.040469 1.121054 0.030 Uiso 1 1 calc R
C5 C 0.3542(3) -0.01839(11) 0.95222(11) 0.0225(4) Uani 1 1 d .
H5 H 0.269576 -0.031051 0.908180 0.027 Uiso 1 1 calc R
C7 C 0.1217(2) 0.18533(10) 0.96288(10) 0.0182(3) Uani 1 1 d .
H7 H 0.231709 0.206362 0.989183 0.022 Uiso 1 1 calc R
C8 C 0.0503(2) 0.21151(10) 0.88121(10) 0.0174(3) Uani 1 1 d .
C9 C 0.1134(2) 0.27242(10) 0.81877(10) 0.0176(3) Uani 1 1 d .
H9 H 0.224417 0.305252 0.826630 0.021 Uiso 1 1 calc R
C10 C 0.0051(3) 0.28167(10) 0.74571(10) 0.0185(3) Uani 1 1 d .
C11 C -0.1617(3) 0.23132(11) 0.73218(10) 0.0212(3) Uani 1 1 d .
H11 H -0.229849 0.238216 0.681730 0.025 Uiso 1 1 calc R
C12 C -0.2254(3) 0.17186(11) 0.79286(11) 0.0206(3) Uani 1 1 d .
H12 H -0.336132 0.138964 0.784390 0.025 Uiso 1 1 calc R
C13 C -0.1183(2) 0.16286(10) 0.86709(10) 0.0172(3) Uani 1 1 d .
C14 C 0.2724(2) 0.03285(11) 1.17676(11) 0.0207(3) Uani 1 1 d .
H14 H 0.346895 0.055682 1.224860 0.025 Uiso 1 1 calc R
C15 C 0.1593(3) -0.04890(11) 1.20491(11) 0.0237(4) Uani 1 1 d .
H15A H 0.066853 -0.032190 1.248077 0.028 Uiso 1 1 calc R
H15B H 0.245219 -0.092381 1.229462 0.028 Uiso 1 1 calc R
C16 C 0.0062(2) 0.06645(10) 1.07325(10) 0.0167(3) Uani 1 1 d .
H16 H -0.123366 0.060214 1.096011 0.020 Uiso 1 1 calc R
C17 C 0.1362(3) 0.10471(11) 1.14474(10) 0.0199(3) Uani 1 1 d .
H17A H 0.208929 0.154416 1.122704 0.024 Uiso 1 1 calc R
H17B H 0.057951 0.125873 1.191525 0.024 Uiso 1 1 calc R
C18 C 0.0175(3) -0.23119(11) 1.03667(11) 0.0232(4) Uani 1 1 d .
H18A H 0.052187 -0.203938 0.983576 0.035 Uiso 1 1 calc GR
H18B H -0.117855 -0.226254 1.044910 0.035 Uiso 1 1 calc GR
H18C H 0.053084 -0.292669 1.035647 0.035 Uiso 1 1 calc GR
C19 C 0.1211(3) -0.18467(10) 1.10956(11) 0.0202(3) Uani 1 1 d .
H19A H 0.256617 -0.183511 1.096792 0.024 Uiso 1 1 calc R
H19B H 0.104155 -0.219315 1.161100 0.024 Uiso 1 1 calc R
C20 C 0.0544(2) -0.08981(10) 1.12680(10) 0.0177(3) Uani 1 1 d .
H20 H -0.082359 -0.091776 1.139934 0.021 Uiso 1 1 calc R
C21 C 0.0825(2) -0.02737(10) 1.05040(10) 0.0155(3) Uani 1 1 d .
H21 H 0.014370 -0.050531 1.000578 0.019 Uiso 1 1 calc R
C22 C 0.2033(3) 0.39824(12) 0.69203(12) 0.0245(4) Uani 1 1 d .
H22A H 0.211153 0.438580 0.644819 0.037 Uiso 1 1 calc GR
H22B H 0.318201 0.363705 0.695038 0.037 Uiso 1 1 calc GR
H22C H 0.187802 0.431163 0.743946 0.037 Uiso 1 1 calc GR

loop_
_atom_site_aniso_label
_atom_site_aniso_U_11
_atom_site_aniso_U_22
_atom_site_aniso_U_33
_atom_site_aniso_U_23
_atom_site_aniso_U_13
_atom_site_aniso_U_12
O1 0.0235(7) 0.0303(7) 0.0423(8) -0.0095(6) 0.0160(6) -0.0080(6)
O2 0.0278(7) 0.0211(6) 0.0181(6) 0.0039(5) 0.0011(5) -0.0037(5)
N1 0.0173(7) 0.0161(6) 0.0194(7) 0.0020(5) -0.0016(5) -0.0033(5)
N4 0.0143(6) 0.0191(6) 0.0217(7) -0.0010(5) 0.0007(5) -0.0015(5)
C2 0.0172(8) 0.0157(7) 0.0191(8) -0.0015(6) -0.0005(6) 0.0013(6)
C3 0.0159(8) 0.0287(9) 0.0292(9) -0.0053(7) -0.0041(7) -0.0026(7)
C5 0.0211(8) 0.0185(7) 0.0277(9) -0.0037(7) 0.0072(7) -0.0036(7)
C7 0.0167(8) 0.0180(7) 0.0197(8) 0.0012(6) -0.0017(6) -0.0014(6)
C8 0.0185(8) 0.0148(7) 0.0190(8) -0.0020(6) -0.0002(6) 0.0006(6)
C9 0.0176(7) 0.0157(7) 0.0194(7) -0.0025(6) 0.0017(6) -0.0016(6)
C10 0.0235(8) 0.0151(7) 0.0169(7) 0.0006(6) 0.0044(6) -0.0003(7)
C11 0.0261(9) 0.0210(8) 0.0166(7) -0.0012(6) -0.0042(7) -0.0019(7)
C12 0.0217(8) 0.0189(7) 0.0212(8) -0.0020(6) -0.0040(7) -0.0051(7)
C13 0.0190(8) 0.0150(7) 0.0176(8) 0.0004(6) 0.0012(6) -0.0012(6)
C14 0.0211(8) 0.0202(8) 0.0208(8) -0.0005(7) -0.0041(7) -0.0034(7)
C15 0.0320(10) 0.0205(8) 0.0185(8) 0.0027(6) -0.0042(7) -0.0046(7)
C16 0.0153(7) 0.0172(7) 0.0176(8) 0.0007(6) 0.0021(6) 0.0002(6)
C17 0.0232(8) 0.0185(7) 0.0179(7) -0.0012(6) -0.0001(6) -0.0016(7)
C18 0.0248(8) 0.0208(8) 0.0242(8) -0.0018(7) 0.0008(7) -0.0029(7)
C19 0.0203(8) 0.0171(7) 0.0231(8) 0.0032(6) -0.0016(7) -0.0006(6)
C20 0.0181(8) 0.0173(7) 0.0176(8) 0.0026(6) 0.0000(6) -0.0024(6)
C21 0.0132(7) 0.0162(7) 0.0172(7) 0.0016(6) 0.0004(6) -0.0012(6)
C22 0.0254(9) 0.0214(8) 0.0266(9) 0.0052(7) 0.0045(7) -0.0035(7)

loop_
_atom_type_symbol
_atom_type_description
_atom_type_scat_dispersion_real
_atom_type_scat_dispersion_imag
_atom_type_scat_source
C C 0.0181 0.0091 'International Tables Vol C Tables 4.2.6.8 and 6.1.1.4'
H H 0.0000 0.0000 'International Tables Vol C Tables 4.2.6.8 and 6.1.1.4'
N N 0.0311 0.0180 'International Tables Vol C Tables 4.2.6.8 and 6.1.1.4'
O O 0.0492 0.0322 'International Tables Vol C Tables 4.2.6.8 and 6.1.1.4'

loop_
_geom_angle_atom_site_label_1
_geom_angle_atom_site_label_2
_geom_angle_atom_site_label_3
_geom_angle
C10 O2 C22 117.06(13)
C13 N1 C2 109.14(13)
C5 N4 C3 120.91(15)
C5 N4 C21 122.67(15)
C21 N4 C3 114.95(14)
N1 C2 C16 118.84(14)
C7 C2 N1 109.05(14)
C7 C2 C16 131.78(15)
N4 C3 C14 107.29(14)
O1 C5 N4 124.79(18)
C2 C7 C8 107.29(15)
C9 C8 C7 133.67(16)
C13 C8 C7 106.87(14)
C13 C8 C9 119.45(15)
C10 C9 C8 117.95(15)
O2 C10 C11 113.64(15)
C9 C10 O2 124.63(15)
C9 C10 C11 121.72(15)
C12 C11 C10 120.90(15)
C11 C12 C13 117.75(16)
N1 C13 C8 107.65(14)
N1 C13 C12 130.14(15)
C12 C13 C8 122.21(15)
C3 C14 C15 109.57(14)
C3 C14 C17 108.22(14)
C17 C14 C15 110.04(14)
C14 C15 C20 109.66(13)
C2 C16 C17 113.65(13)
C2 C16 C21 110.34(12)
C21 C16 C17 107.64(13)
C14 C17 C16 109.83(13)
C18 C19 C20 114.67(14)
C19 C20 C15 111.45(14)
C19 C20 C21 113.33(13)
C21 C20 C15 108.10(13)
N4 C21 C16 107.99(13)
N4 C21 C20 109.46(13)
C20 C21 C16 109.50(12)

loop_
_geom_bond_atom_site_label_1
_geom_bond_atom_site_label_2
_geom_bond_distance
O1 C5 1.234(2)
O2 C10 1.3845(19)
O2 C22 1.421(2)
N1 C2 1.380(2)
N1 C13 1.379(2)
N4 C3 1.473(2)
N4 C5 1.330(2)
N4 C21 1.463(2)
C2 C7 1.374(2)
C2 C16 1.496(2)
C3 C14 1.526(2)
C7 C8 1.431(2)
C8 C9 1.414(2)
C8 C13 1.408(2)
C9 C10 1.382(2)
C10 C11 1.409(2)
C11 C12 1.382(2)
C12 C13 1.392(2)
C14 C15 1.530(2)
C14 C17 1.528(2)
C15 C20 1.556(2)
C16 C17 1.555(2)
C16 C21 1.554(2)
C18 C19 1.525(2)
C19 C20 1.529(2)
C20 C21 1.537(2)
